data_4342517
loop_
_publ_author_name
'Thu\'ery, Pierre'
'Rivi\`ere, Eric'
'Harrowfield, Jack'

_publ_section_title
;
 Uranyl and uranyl-3d block cation complexes with
 1,3-adamantanedicarboxylate: crystal structures, luminescence, and
 magnetic properties.
;
_journal_issue 6
_journal_name_full 'Inorganic chemistry'
_journal_page_first 2838
_journal_page_last 2850
_journal_paper_doi 10.1021/ic503004j
_journal_volume 54
_journal_year 2015
_chemical_formula_sum 'C15 H21 N O7 U'
_chemical_formula_weight 565.36
_space_group_IT_number 2
_symmetry_cell_setting triclinic
_symmetry_space_group_name_Hall '-P 1'
_symmetry_space_group_name_H-M 'P -1'
_atom_sites_solution_hydrogens geom
_atom_sites_solution_primary direct
_atom_sites_solution_secondary difmap
_audit_creation_method SHELXL-97
_cell_angle_alpha 101.364(5)
_cell_angle_beta 112.692(4)
_cell_angle_gamma 105.953(5)
_cell_formula_units_Z 2
_cell_length_a 8.8534(8)
_cell_length_b 10.6080(11)
_cell_length_c 10.8364(9)
_cell_measurement_reflns_used 51106
_cell_measurement_temperature 150(2)
_cell_measurement_theta_max 30.51
_cell_measurement_theta_min 2.71
_cell_volume 848.45(15)
_computing_cell_refinement 'HKL2000 (Otwinowski & Minor, 1997)'
_computing_data_collection 'COLLECT (Nonius, 1998)'
_computing_data_reduction 'HKL2000 (Otwinowski & Minor, 1997)'
_computing_molecular_graphics 'SHELXTL (Sheldrick, 2008)'
_computing_publication_material 'SHELXTL (Sheldrick, 2008); PLATON (Spek, 2003)'
_computing_structure_refinement 'SHELXL-97 (Sheldrick, 2008)'
_computing_structure_solution 'SHELXT (Sheldrick, 2014)'
_diffrn_ambient_temperature 150(2)
_diffrn_measured_fraction_theta_full 0.999
_diffrn_measured_fraction_theta_max 0.999
_diffrn_measurement_device_type 'Nonius Kappa-CCD area-detector diffractometer'
_diffrn_measurement_method '2 \f and 13 \w scans with 2\% steps (695 frames)'
_diffrn_radiation_monochromator graphite
_diffrn_radiation_source 'fine-focus sealed tube'
_diffrn_radiation_type MoK\a
_diffrn_radiation_wavelength 0.71073
_diffrn_reflns_av_R_equivalents 0.0739
_diffrn_reflns_av_unetI/netI 0.0878
_diffrn_reflns_limit_h_max 12
_diffrn_reflns_limit_h_min -12
_diffrn_reflns_limit_k_max 15
_diffrn_reflns_limit_k_min -15
_diffrn_reflns_limit_l_max 15
_diffrn_reflns_limit_l_min -15
_diffrn_reflns_number 51106
_diffrn_reflns_theta_full 30.51
_diffrn_reflns_theta_max 30.51
_diffrn_reflns_theta_min 2.71
_diffrn_standards_decay_% 0
_diffrn_standards_interval_time 0
_diffrn_standards_number 0
_exptl_absorpt_coefficient_mu 9.602
_exptl_absorpt_correction_T_max 0.383
_exptl_absorpt_correction_T_min 0.267
_exptl_absorpt_correction_type multi-scan
_exptl_absorpt_process_details 'SCALEPACK (Otwinowski & Minor, 1997)'
_exptl_crystal_colour 'translucent light yellow'
_exptl_crystal_density_diffrn 2.213
_exptl_crystal_density_method 'not measured'
_exptl_crystal_description parallelepiped
_exptl_crystal_F_000 532
_exptl_crystal_size_max 0.16
_exptl_crystal_size_mid 0.14
_exptl_crystal_size_min 0.10
_refine_diff_density_max 1.431
_refine_diff_density_min -1.447
_refine_diff_density_rms 0.201
_refine_ls_extinction_method none
_refine_ls_goodness_of_fit_ref 0.912
_refine_ls_hydrogen_treatment constr
_refine_ls_matrix_type full
_refine_ls_number_parameters 219
_refine_ls_number_reflns 5181
_refine_ls_number_restraints 0
_refine_ls_restrained_S_all 0.912
_refine_ls_R_factor_all 0.0458
_refine_ls_R_factor_gt 0.0318
_refine_ls_shift/su_max 0.001
_refine_ls_shift/su_mean 0.000
_refine_ls_structure_factor_coef Fsqd
_refine_ls_weighting_details 'calc w=1/[\s^2^(Fo^2^)+(0.0090P)^2^] where P=(Fo^2^+2Fc^2^)/3'
_refine_ls_weighting_scheme calc
_refine_ls_wR_factor_gt 0.0515
_refine_ls_wR_factor_ref 0.0544
_reflns_number_gt 4261
_reflns_number_total 5181
_reflns_threshold_expression >2sigma(I)
_cod_data_source_file ic503004j_si_002.cif
_cod_data_source_block 2
_cod_depositor_comments 'Adding full bibliography for 4342516--4342524.cif.'
_cod_original_cell_volume 848.46(15)
_cod_database_code 4342517

loop_
_symmetry_equiv_pos_as_xyz
'x, y, z'
'-x, -y, -z'

loop_
_atom_site_label
_atom_site_type_symbol
_atom_site_fract_x
_atom_site_fract_y
_atom_site_fract_z
_atom_site_U_iso_or_equiv
_atom_site_adp_type
_atom_site_occupancy
_atom_site_symmetry_multiplicity
_atom_site_calc_flag
_atom_site_refinement_flags
U1 U 0.82382(2) 0.302407(13) 0.723434(14) 0.02188(5) Uani 1 1 d .
O1 O 1.0133(4) 0.3932(3) 0.7098(3) 0.0331(7) Uani 1 1 d .
O2 O 0.6341(4) 0.2059(3) 0.7350(3) 0.0322(7) Uani 1 1 d .
O3 O 0.6693(4) 0.1798(3) 0.4683(3) 0.0359(8) Uani 1 1 d .
O4 O 0.6343(4) 0.3723(2) 0.5389(3) 0.0309(7) Uani 1 1 d .
O5 O 0.1760(4) 0.4906(3) 0.1619(3) 0.0380(8) Uani 1 1 d .
O6 O 0.0007(4) 0.3229(3) -0.0450(3) 0.0322(7) Uani 1 1 d .
O7 O 0.8814(4) 0.0915(2) 0.6670(3) 0.0291(7) Uani 1 1 d .
N1 N 0.8538(5) -0.1217(3) 0.5487(3) 0.0265(8) Uani 1 1 d .
C1 C 0.5076(5) 0.2579(3) 0.2845(4) 0.0211(8) Uani 1 1 d .
C2 C 0.3673(6) 0.3227(3) 0.2605(4) 0.0202(8) Uani 1 1 d .
H2A H 0.2782 0.2739 0.2869 0.024 Uiso 1 1 calc R
H2B H 0.4251 0.4222 0.3216 0.024 Uiso 1 1 calc R
C3 C 0.2749(5) 0.3104(3) 0.1035(4) 0.0203(8) Uani 1 1 d .
C4 C 0.4173(6) 0.3897(4) 0.0667(4) 0.0275(9) Uani 1 1 d .
H4A H 0.3600 0.3848 -0.0337 0.033 Uiso 1 1 calc R
H4B H 0.4750 0.4892 0.1279 0.033 Uiso 1 1 calc R
C5 C 0.5568(6) 0.3267(4) 0.0890(4) 0.0293(9) Uani 1 1 d .
H5 H 0.6471 0.3784 0.0639 0.035 Uiso 1 1 calc R
C6 C 0.6481(6) 0.3385(4) 0.2458(4) 0.0286(9) Uani 1 1 d .
H6A H 0.7065 0.4378 0.3073 0.034 Uiso 1 1 calc R
H6B H 0.7403 0.2989 0.2618 0.034 Uiso 1 1 calc R
C7 C 0.4196(6) 0.1032(4) 0.1878(4) 0.0277(9) Uani 1 1 d .
H7A H 0.5107 0.0627 0.2022 0.033 Uiso 1 1 calc R
H7B H 0.3313 0.0497 0.2124 0.033 Uiso 1 1 calc R
C8 C 0.3280(6) 0.0937(4) 0.0322(4) 0.0303(10) Uani 1 1 d .
H8 H 0.2698 -0.0065 -0.0303 0.036 Uiso 1 1 calc R
C9 C 0.1871(6) 0.1558(4) 0.0095(4) 0.0276(9) Uani 1 1 d .
H9A H 0.0976 0.1042 0.0340 0.033 Uiso 1 1 calc R
H9B H 0.1258 0.1470 -0.0918 0.033 Uiso 1 1 calc R
C10 C 0.4668(7) 0.1730(4) -0.0065(4) 0.0363(11) Uani 1 1 d .
H10A H 0.5568 0.1315 0.0067 0.044 Uiso 1 1 calc R
H10B H 0.4084 0.1656 -0.1076 0.044 Uiso 1 1 calc R
C11 C 0.6061(6) 0.2703(4) 0.4386(4) 0.0261(9) Uani 1 1 d .
C12 C 0.1405(6) 0.3778(3) 0.0727(4) 0.0217(8) Uani 1 1 d .
C13 C 0.7951(6) -0.0215(4) 0.5649(4) 0.0255(9) Uani 1 1 d .
H13 H 0.6806 -0.0357 0.4951 0.031 Uiso 1 1 calc R
C14 C 0.7468(6) -0.2528(4) 0.4284(4) 0.0334(10) Uani 1 1 d .
H14A H 0.6388 -0.2465 0.3621 0.050 Uiso 1 1 calc R
H14B H 0.7145 -0.3294 0.4632 0.050 Uiso 1 1 calc R
H14C H 0.8156 -0.2703 0.3794 0.050 Uiso 1 1 calc R
C15 C 1.0282(6) -0.1081(4) 0.6509(4) 0.0330(10) Uani 1 1 d .
H15A H 1.0973 -0.0108 0.7142 0.049 Uiso 1 1 calc R
H15B H 1.0904 -0.1364 0.5999 0.049 Uiso 1 1 calc R
H15C H 1.0139 -0.1680 0.7072 0.049 Uiso 1 1 calc R

loop_
_atom_site_aniso_label
_atom_site_aniso_U_11
_atom_site_aniso_U_22
_atom_site_aniso_U_33
_atom_site_aniso_U_23
_atom_site_aniso_U_13
_atom_site_aniso_U_12
U1 0.02162(9) 0.02304(7) 0.01803(7) 0.00466(5) 0.00546(6) 0.01175(6)
O1 0.0265(19) 0.0327(14) 0.0421(18) 0.0137(13) 0.0186(16) 0.0096(13)
O2 0.0231(17) 0.0420(16) 0.0357(17) 0.0202(13) 0.0143(14) 0.0129(14)
O3 0.055(2) 0.0324(14) 0.0202(15) 0.0087(12) 0.0076(15) 0.0309(16)
O4 0.042(2) 0.0276(13) 0.0197(14) 0.0031(11) 0.0084(14) 0.0203(14)
O5 0.046(2) 0.0355(15) 0.0228(16) 0.0000(12) 0.0019(15) 0.0290(15)
O6 0.033(2) 0.0356(15) 0.0221(15) 0.0068(12) 0.0033(14) 0.0218(14)
O7 0.036(2) 0.0224(13) 0.0229(15) 0.0026(11) 0.0076(14) 0.0150(13)
N1 0.026(2) 0.0254(15) 0.0227(18) 0.0039(13) 0.0061(16) 0.0138(15)
C1 0.025(2) 0.0206(16) 0.0138(17) 0.0073(14) 0.0038(16) 0.0092(16)
C2 0.024(2) 0.0190(16) 0.0193(18) 0.0071(14) 0.0094(16) 0.0108(16)
C3 0.021(2) 0.0210(16) 0.0149(17) 0.0065(13) 0.0037(16) 0.0097(16)
C4 0.032(3) 0.0284(19) 0.025(2) 0.0148(16) 0.0122(19) 0.0131(19)
C5 0.025(2) 0.041(2) 0.032(2) 0.0182(18) 0.017(2) 0.016(2)
C6 0.021(2) 0.031(2) 0.034(2) 0.0106(17) 0.011(2) 0.0128(18)
C7 0.035(3) 0.0217(17) 0.023(2) 0.0071(15) 0.0072(19) 0.0160(18)
C8 0.037(3) 0.0222(18) 0.022(2) 0.0006(15) 0.0037(19) 0.0164(18)
C9 0.030(3) 0.0214(17) 0.021(2) 0.0029(15) 0.0028(18) 0.0116(17)
C10 0.050(3) 0.049(2) 0.026(2) 0.0144(19) 0.019(2) 0.039(2)
C11 0.024(2) 0.0227(18) 0.025(2) 0.0063(15) 0.0048(18) 0.0104(17)
C12 0.027(2) 0.0211(17) 0.0156(18) 0.0055(14) 0.0081(17) 0.0105(16)
C13 0.026(2) 0.0254(18) 0.024(2) 0.0079(16) 0.0091(18) 0.0129(18)
C14 0.030(3) 0.0266(19) 0.034(2) -0.0011(17) 0.010(2) 0.0120(19)
C15 0.035(3) 0.034(2) 0.029(2) 0.0104(18) 0.009(2) 0.022(2)

loop_
_atom_type_symbol
_atom_type_description
_atom_type_scat_dispersion_real
_atom_type_scat_dispersion_imag
_atom_type_scat_source
C C 0.0033 0.0016 'International Tables Vol C Tables 4.2.6.8 and 6.1.1.4'
H H 0.0000 0.0000 'International Tables Vol C Tables 4.2.6.8 and 6.1.1.4'
O O 0.0106 0.0060 'International Tables Vol C Tables 4.2.6.8 and 6.1.1.4'
N N 0.0061 0.0033 'International Tables Vol C Tables 4.2.6.8 and 6.1.1.4'
U U -9.6767 9.6646 'International Tables Vol C Tables 4.2.6.8 and 6.1.1.4'

loop_
_geom_angle_atom_site_label_1
_geom_angle_atom_site_label_2
_geom_angle_atom_site_label_3
_geom_angle
_geom_angle_site_symmetry_1
_geom_angle_site_symmetry_3
O1 U1 O2 178.08(11) . .
O1 U1 O5 90.79(12) . 2_666
O2 U1 O5 91.11(12) . 2_666
O1 U1 O6 90.76(13) . 1_656
O2 U1 O6 89.25(13) . 1_656
O5 U1 O6 81.77(10) 2_666 1_656
O1 U1 O3 89.71(12) . .
O2 U1 O3 89.39(12) . .
O5 U1 O3 126.16(10) 2_666 .
O6 U1 O3 152.05(9) 1_656 .
O1 U1 O7 87.81(11) . .
O2 U1 O7 90.29(11) . .
O5 U1 O7 164.42(10) 2_666 .
O6 U1 O7 82.73(9) 1_656 .
O3 U1 O7 69.37(9) . .
O1 U1 O4 91.36(12) . .
O2 U1 O4 89.44(12) . .
O5 U1 O4 73.11(9) 2_666 .
O6 U1 O4 154.82(9) 1_656 .
O3 U1 O4 53.06(8) . .
O7 U1 O4 122.43(8) . .
C11 O3 U1 94.5(2) . .
C11 O4 U1 93.3(2) . .
C12 O5 U1 164.6(3) . 2_666
C12 O6 U1 154.2(3) . 1_454
C13 O7 U1 132.7(3) . .
C13 N1 C15 121.6(3) . .
C13 N1 C14 121.8(4) . .
C15 N1 C14 116.6(3) . .
C11 C1 C2 112.1(3) . .
C11 C1 C7 110.1(3) . .
C2 C1 C7 110.2(3) . .
C11 C1 C6 106.9(3) . .
C2 C1 C6 108.7(3) . .
C7 C1 C6 108.7(3) . .
C3 C2 C1 109.9(3) . .
C3 C2 H2A 109.7 . .
C1 C2 H2A 109.7 . .
C3 C2 H2B 109.7 . .
C1 C2 H2B 109.7 . .
H2A C2 H2B 108.2 . .
C12 C3 C9 110.7(3) . .
C12 C3 C2 113.0(3) . .
C9 C3 C2 109.3(3) . .
C12 C3 C4 106.0(3) . .
C9 C3 C4 109.4(3) . .
C2 C3 C4 108.3(3) . .
C5 C4 C3 110.5(3) . .
C5 C4 H4A 109.6 . .
C3 C4 H4A 109.6 . .
C5 C4 H4B 109.6 . .
C3 C4 H4B 109.6 . .
H4A C4 H4B 108.1 . .
C4 C5 C6 109.1(3) . .
C4 C5 C10 109.3(4) . .
C6 C5 C10 109.9(3) . .
C4 C5 H5 109.5 . .
C6 C5 H5 109.5 . .
C10 C5 H5 109.5 . .
C5 C6 C1 109.4(3) . .
C5 C6 H6A 109.8 . .
C1 C6 H6A 109.8 . .
C5 C6 H6B 109.8 . .
C1 C6 H6B 109.8 . .
H6A C6 H6B 108.2 . .
C8 C7 C1 109.1(3) . .
C8 C7 H7A 109.9 . .
C1 C7 H7A 109.9 . .
C8 C7 H7B 109.9 . .
C1 C7 H7B 109.9 . .
H7A C7 H7B 108.3 . .
C7 C8 C9 110.0(3) . .
C7 C8 C10 109.5(4) . .
C9 C8 C10 109.9(3) . .
C7 C8 H8 109.1 . .
C9 C8 H8 109.1 . .
C10 C8 H8 109.1 . .
C8 C9 C3 109.8(3) . .
C8 C9 H9A 109.7 . .
C3 C9 H9A 109.7 . .
C8 C9 H9B 109.7 . .
C3 C9 H9B 109.7 . .
H9A C9 H9B 108.2 . .
C5 C10 C8 109.4(3) . .
C5 C10 H10A 109.8 . .
C8 C10 H10A 109.8 . .
C5 C10 H10B 109.8 . .
C8 C10 H10B 109.8 . .
H10A C10 H10B 108.2 . .
O4 C11 O3 119.0(4) . .
O4 C11 C1 121.5(3) . .
O3 C11 C1 119.5(3) . .
O5 C12 O6 121.8(4) . .
O5 C12 C3 118.9(4) . .
O6 C12 C3 119.2(3) . .
O7 C13 N1 123.8(4) . .
O7 C13 H13 118.1 . .
N1 C13 H13 118.1 . .
N1 C14 H14A 109.5 . .
N1 C14 H14B 109.5 . .
H14A C14 H14B 109.5 . .
N1 C14 H14C 109.5 . .
H14A C14 H14C 109.5 . .
H14B C14 H14C 109.5 . .
N1 C15 H15A 109.5 . .
N1 C15 H15B 109.5 . .
H15A C15 H15B 109.5 . .
N1 C15 H15C 109.5 . .
H15A C15 H15C 109.5 . .
H15B C15 H15C 109.5 . .

loop_
_geom_bond_atom_site_label_1
_geom_bond_atom_site_label_2
_geom_bond_distance
_geom_bond_site_symmetry_2
U1 O1 1.768(3) .
U1 O2 1.775(3) .
U1 O5 2.299(2) 2_666
U1 O6 2.316(3) 1_656
U1 O3 2.427(3) .
U1 O7 2.443(2) .
U1 O4 2.458(3) .
O3 C11 1.271(5) .
O4 C11 1.262(4) .
O5 C12 1.252(4) .
O5 U1 2.299(2) 2_666
O6 C12 1.262(5) .
O6 U1 2.316(3) 1_454
O7 C13 1.251(4) .
N1 C13 1.316(5) .
N1 C15 1.458(5) .
N1 C14 1.463(5) .
C1 C11 1.514(5) .
C1 C2 1.541(5) .
C1 C7 1.545(4) .
C1 C6 1.553(5) .
C2 C3 1.536(5) .
C2 H2A 0.9900 .
C2 H2B 0.9900 .
C3 C12 1.514(5) .
C3 C9 1.536(5) .
C3 C4 1.547(5) .
C4 C5 1.523(6) .
C4 H4A 0.9900 .
C4 H4B 0.9900 .
C5 C6 1.535(5) .
C5 C10 1.532(5) .
C5 H5 1.0000 .
C6 H6A 0.9900 .
C6 H6B 0.9900 .
C7 C8 1.530(5) .
C7 H7A 0.9900 .
C7 H7B 0.9900 .
C8 C9 1.526(6) .
C8 C10 1.537(6) .
C8 H8 1.0000 .
C9 H9A 0.9900 .
C9 H9B 0.9900 .
C10 H10A 0.9900 .
C10 H10B 0.9900 .
C13 H13 0.9500 .
C14 H14A 0.9800 .
C14 H14B 0.9800 .
C14 H14C 0.9800 .
C15 H15A 0.9800 .
C15 H15B 0.9800 .
C15 H15C 0.9800 .
